data_4113289
loop_
_publ_author_name
'Ryo Sekiya'
'Shin-ichi Nishikiori'
'Katsuyuki Ogura'

_publ_contact_author_address
;
Department of Basic Science,
Graduate School of Arts and Sciences,
The University of Tokyo,
Komaba3-8-1, Meguro, Tokyo 153-8902, Japan
;
_publ_contact_author_email csekiya@mail.ecc.u-tokyo.ac.jp
_publ_contact_author_fax +81-3-5454-6569
_publ_contact_author_name 'Sekiya, Ryo'
_publ_contact_author_phone +81-3-5454-6569
_publ_section_title
;
 Crystalline Inclusion Compounds Constructed through Self-Assembly of
 Isonicotinic Acid and Thiocyanato Coordination Bridges
;
_journal_name_full 'Journal of the American Chemical Society'
_journal_page_first 16587
_journal_page_last 16600
_journal_paper_doi 10.1021/ja0463280
_journal_volume 126
_journal_year 2004
_chemical_formula_moiety 'C19.98 H12.12 N4.46 Ni O4.46 S2'
_chemical_formula_sum 'C19.98 H12.12 N4.46 Ni O4.46 S2'
_chemical_formula_weight 508.85
_chemical_name_systematic
;
catena-bis(N-isonicotinic acid)nickel(II)
-bis(/m-thiocyanato-N,N',S,S')(9-fluorenone oxime)0.46
;
_space_group_IT_number 2
_symmetry_cell_setting triclinic
_symmetry_space_group_name_Hall '-P 1'
_symmetry_space_group_name_H-M 'P -1'
_atom_sites_solution_hydrogens geom
_atom_sites_solution_primary direct
_atom_sites_solution_secondary difmap
_audit_creation_date 'Apr 19 12:58:11 2002'
_audit_creation_method WinGX
_cell_angle_alpha 100.924(7)
_cell_angle_beta 52.792(10)
_cell_angle_gamma 100.947(5)
_cell_formula_units_Z 2
_cell_length_a 7.0736(12)
_cell_length_b 11.0952(17)
_cell_length_c 16.481(2)
_cell_measurement_temperature 293(2)
_cell_measurement_theta_max 29.79
_cell_measurement_theta_min 1.56
_cell_volume 1006.8(3)
_computing_cell_refinement RAPID-AUTO
_computing_data_collection RAPID-AUTO
_computing_structure_refinement 'SHELXL-97 (Sheldrick, 1997)'
_computing_structure_solution 'SHELXS-97 (Sheldrick, 1997)'
_diffrn_ambient_temperature 293(2)
_diffrn_measurement_device_type 'Rigaku RAXIS-RAPID'
_diffrn_measurement_method \w
_diffrn_radiation_monochromator graphite
_diffrn_radiation_type MoK\a
_diffrn_radiation_wavelength 0.71069
_diffrn_reflns_av_R_equivalents 0.0442
_diffrn_reflns_av_sigmaI/netI 0.0595
_diffrn_reflns_limit_h_max 0
_diffrn_reflns_limit_h_min -9
_diffrn_reflns_limit_k_max 15
_diffrn_reflns_limit_k_min -14
_diffrn_reflns_limit_l_max 18
_diffrn_reflns_limit_l_min -22
_diffrn_reflns_number 5399
_diffrn_reflns_theta_max 29.79
_diffrn_reflns_theta_min 1.56
_exptl_absorpt_coefficient_mu 1.212
_exptl_absorpt_correction_T_max 0.9547
_exptl_absorpt_correction_T_min 0.8903
_exptl_absorpt_correction_type numerical
_exptl_crystal_colour green
_exptl_crystal_density_diffrn 1.679
_exptl_crystal_description block
_exptl_crystal_F_000 518
_exptl_crystal_size_max 0.25
_exptl_crystal_size_mid 0.10
_exptl_crystal_size_min 0.05
_refine_diff_density_max 2.907
_refine_diff_density_min -0.93
_refine_diff_density_rms 0.279
_refine_ls_extinction_method none
_refine_ls_goodness_of_fit_obs 1.076
_refine_ls_hydrogen_treatment mixed
_refine_ls_matrix_type full
_refine_ls_number_parameters 229
_refine_ls_number_reflns 5399
_refine_ls_number_restraints 0
_refine_ls_restrained_S_all 1.076
_refine_ls_R_factor_all 0.1489
_refine_ls_R_factor_obs 0.102
_refine_ls_shift/esd_max 0.00
_refine_ls_shift/esd_mean 0.00
_refine_ls_structure_factor_coef Fsqd
_refine_ls_weighting_details 'calc w=1/[\s^2^(Fo^2^)+(0.1897P)^2^+3.1870P] where P=(Fo^2^+2Fc^2^)/3'
_refine_ls_weighting_scheme calc
_refine_ls_wR_factor_all 0.3358
_refine_ls_wR_factor_obs 0.2954
_reflns_number_observed 3464
_reflns_number_total 5399
_reflns_observed_criterion >2sigma(I)
_cod_data_source_file ja0463280si20040622_120150.cif
_cod_data_source_block 9-fluorenoneoxime
_cod_database_code 4113289

loop_
_symmetry_equiv_pos_as_xyz
'x, y, z'
'-x, -y, -z'

loop_
_atom_site_aniso_label
_atom_site_aniso_U_11
_atom_site_aniso_U_22
_atom_site_aniso_U_33
_atom_site_aniso_U_23
_atom_site_aniso_U_13
_atom_site_aniso_U_12
C1 0.040(3) 0.038(3) 0.035(3) -0.002(3) -0.025(3) 0.009(3)
C2 0.036(3) 0.030(3) 0.037(3) 0.001(2) -0.025(3) 0.005(3)
C11 0.053(4) 0.079(6) 0.040(4) -0.016(4) -0.033(4) 0.031(4)
C12 0.055(5) 0.096(7) 0.042(4) -0.021(4) -0.035(4) 0.036(5)
C13 0.050(4) 0.060(5) 0.041(4) -0.011(3) -0.034(3) 0.016(4)
C14 0.053(5) 0.090(7) 0.040(4) -0.016(4) -0.030(4) 0.022(5)
C15 0.047(4) 0.084(6) 0.050(4) -0.020(4) -0.035(4) 0.030(4)
C16 0.067(5) 0.065(5) 0.046(4) -0.015(4) -0.042(4) 0.022(4)
C21 0.041(4) 0.050(4) 0.047(4) -0.015(3) -0.029(3) 0.014(3)
C22 0.044(4) 0.057(5) 0.044(4) -0.005(3) -0.029(3) 0.008(3)
C23 0.048(4) 0.045(4) 0.037(3) -0.007(3) -0.027(3) 0.008(3)
C24 0.061(5) 0.066(5) 0.039(4) -0.020(3) -0.031(4) 0.033(4)
C25 0.056(5) 0.067(5) 0.052(4) -0.019(4) -0.042(4) 0.024(4)
C26 0.065(5) 0.064(5) 0.035(4) -0.009(3) -0.035(4) 0.014(4)
N1 0.044(3) 0.030(3) 0.050(3) -0.001(2) -0.030(3) 0.004(2)
N2 0.047(3) 0.029(3) 0.045(3) -0.001(2) -0.031(3) 0.005(2)
N11 0.046(3) 0.053(4) 0.042(3) -0.009(3) -0.033(3) 0.016(3)
N21 0.043(3) 0.042(3) 0.038(3) -0.010(2) -0.028(3) 0.012(3)
O11 0.065(4) 0.114(6) 0.049(3) -0.029(4) -0.043(3) 0.038(4)
O12 0.058(4) 0.107(6) 0.045(3) -0.026(3) -0.033(3) 0.023(4)
O21 0.075(4) 0.103(5) 0.050(3) -0.032(3) -0.045(3) 0.039(4)
O22 0.061(4) 0.102(5) 0.051(3) -0.019(3) -0.042(3) 0.020(4)
S1 0.0461(10) 0.0317(9) 0.0513(10) -0.0023(7) -0.0234(8) 0.0137(8)
S2 0.0438(10) 0.0304(9) 0.0707(13) -0.0018(8) -0.0347(10) 0.0110(7)
Ni1 0.0429(7) 0.0280(6) 0.0385(6) -0.0064(4) -0.0292(6) 0.0111(5)
Ni2 0.0437(7) 0.0275(6) 0.0371(6) -0.0068(4) -0.0272(6) 0.0119(5)

loop_
_atom_site_label
_atom_site_type_symbol
_atom_site_fract_x
_atom_site_fract_y
_atom_site_fract_z
_atom_site_U_iso_or_equiv
_atom_site_thermal_displace_type
_atom_site_occupancy
_atom_site_symmetry_multiplicity
_atom_site_calc_flag
_atom_site_refinement_flags
C1 C -0.2896(13) 0.2316(6) 0.0780(5) 0.0362(14) Uani 1 1 d .
C2 C 0.2653(12) 0.2758(6) -0.0401(5) 0.0325(13) Uani 1 1 d .
C11 C 0.1351(15) 0.0022(9) 0.1425(6) 0.053(2) Uani 1 1 d .
H11 H 0.2735 -0.0237 0.081 0.064 Uiso 1 1 calc R
C12 C 0.1323(16) 0.0257(10) 0.2281(6) 0.059(2) Uani 1 1 d .
H12 H 0.2645 0.0155 0.2247 0.071 Uiso 1 1 calc R
C13 C -0.0733(15) 0.0651(8) 0.3197(6) 0.0473(18) Uani 1 1 d .
C14 C -0.2659(16) 0.0754(10) 0.3224(6) 0.061(2) Uani 1 1 d .
H14 H -0.4064 0.1001 0.3834 0.073 Uiso 1 1 calc R
C15 C -0.2492(16) 0.0483(9) 0.2328(7) 0.057(2) Uani 1 1 d .
H15 H -0.3821 0.0541 0.2353 0.068 Uiso 1 1 calc R
C16 C -0.0705(17) 0.1020(8) 0.4100(6) 0.054(2) Uani 1 1 d .
C21 C -0.1616(14) 0.4344(7) 0.8638(6) 0.0456(17) Uani 1 1 d .
H21 H -0.2777 0.4851 0.9155 0.055 Uiso 1 1 calc R
C22 C -0.1825(14) 0.3783(8) 0.7881(6) 0.0473(17) Uani 1 1 d .
H22 H -0.3112 0.3892 0.7892 0.057 Uiso 1 1 calc R
C23 C -0.0081(14) 0.3047(7) 0.7096(5) 0.0434(16) Uani 1 1 d .
C24 C 0.1840(16) 0.2944(8) 0.7096(6) 0.053(2) Uani 1 1 d .
H24 H 0.3094 0.2499 0.6559 0.064 Uiso 1 1 calc R
C25 C 0.1839(16) 0.3520(8) 0.7914(6) 0.053(2) Uani 1 1 d .
H25 H 0.309 0.3421 0.7932 0.063 Uiso 1 1 calc R
C26 C -0.0271(16) 0.2407(8) 0.6267(6) 0.052(2) Uani 1 1 d .
N1 N -0.2143(11) 0.1376(5) 0.0553(5) 0.0403(13) Uani 1 1 d .
N2 N 0.1968(11) 0.3702(5) -0.0243(5) 0.0383(12) Uani 1 1 d .
N11 N -0.0493(11) 0.0142(6) 0.1426(5) 0.0429(14) Uani 1 1 d .
N21 N 0.0144(11) 0.4209(6) 0.8678(4) 0.0393(13) Uani 1 1 d .
O11 O 0.1172(12) 0.0967(7) 0.4002(5) 0.071(2) Uani 1 1 d .
O12 O -0.2603(12) 0.1350(7) 0.4931(5) 0.071(2) Uani 1 1 d .
H212 H -0.239 0.1533 0.5378 0.107 Uiso 1 1 calc R
O21 O 0.1467(13) 0.1877(7) 0.5507(5) 0.072(2) Uani 1 1 d .
H221 H 0.1156 0.156 0.5104 0.108 Uiso 1 1 calc R
O22 O -0.2188(12) 0.2425(7) 0.6379(5) 0.0682(19) Uani 1 1 d .
S1 S -0.3907(4) 0.36682(16) 0.10950(16) 0.0459(5) Uani 1 1 d .
S2 S 0.3699(4) 0.14382(16) -0.06700(18) 0.0476(5) Uani 1 1 d .
Ni1 Ni 0 0 0 0.0335(3) Uani 1 2 d S
Ni2 Ni 0 0.5 0 0.0342(3) Uani 1 2 d S

loop_
_atom_type_symbol
_atom_type_description
_atom_type_scat_dispersion_real
_atom_type_scat_dispersion_imag
_atom_type_scat_source
C C 0.0033 0.0016 'International Tables Vol C Tables 4.2.6.8 and 6.1.1.4'
H H 0 0 'International Tables Vol C Tables 4.2.6.8 and 6.1.1.4'
N N 0.0061 0.0033 'International Tables Vol C Tables 4.2.6.8 and 6.1.1.4'
O O 0.0106 0.006 'International Tables Vol C Tables 4.2.6.8 and 6.1.1.4'
S S 0.1246 0.1234 'International Tables Vol C Tables 4.2.6.8 and 6.1.1.4'
Ni Ni 0.3393 1.1124 'International Tables Vol C Tables 4.2.6.8 and 6.1.1.4'

loop_
_geom_angle_atom_site_label_1
_geom_angle_atom_site_label_2
_geom_angle_atom_site_label_3
_geom_angle
_geom_angle_site_symmetry_1
_geom_angle_site_symmetry_3
N1 C1 S1 178.7(7) . .
N2 C2 S2 177.8(7) . .
N11 C11 C12 123.8(7) . .
C11 C12 C13 118.1(7) . .
C14 C13 C12 119.3(7) . .
C14 C13 C16 122.1(7) . .
C12 C13 C16 118.5(7) . .
C13 C14 C15 119.0(8) . .
N11 C15 C14 122.8(7) . .
O11 C16 O12 123.9(7) . .
O11 C16 C13 118.5(7) . .
O12 C16 C13 117.6(8) . .
N21 C21 C22 123.8(7) . .
C21 C22 C23 118.6(7) . .
C22 C23 C24 118.5(6) . .
C22 C23 C26 120.0(7) . .
C24 C23 C26 121.4(7) . .
C25 C24 C23 118.1(7) . .
N21 C25 C24 123.4(7) . .
O21 C26 O22 124.0(7) . .
O21 C26 C23 118.3(8) . .
O22 C26 C23 117.7(7) . .
C1 N1 Ni1 165.1(6) . .
C2 N2 Ni2 161.9(6) . .
C11 N11 C15 117.0(6) . .
C11 N11 Ni1 119.1(5) . .
C15 N11 Ni1 123.4(5) . .
C21 N21 C25 117.5(6) . .
C21 N21 Ni2 118.8(5) . 1_556
C25 N21 Ni2 123.6(5) . 1_556
C1 S1 Ni2 100.1(3) . .
C2 S2 Ni1 101.0(2) . .
N1 Ni1 N1 180.0(4) 2 .
N1 Ni1 N11 89.9(2) 2 2
N1 Ni1 N11 90.1(2) . 2
N1 Ni1 N11 90.1(2) 2 .
N1 Ni1 N11 89.9(2) . .
N11 Ni1 N11 180.00(6) 2 .
N1 Ni1 S2 86.18(18) 2 .
N1 Ni1 S2 93.82(18) . .
N11 Ni1 S2 90.47(19) 2 .
N11 Ni1 S2 89.53(19) . .
N1 Ni1 S2 93.82(18) 2 2
N1 Ni1 S2 86.18(18) . 2
N11 Ni1 S2 89.53(19) 2 2
N11 Ni1 S2 90.47(19) . 2
S2 Ni1 S2 180.00(7) . 2
N2 Ni2 N2 180.0000(10) . 2_565
N2 Ni2 N21 89.7(2) . 1_554
N2 Ni2 N21 90.3(2) 2_565 1_554
N2 Ni2 N21 90.3(2) . 2_566
N2 Ni2 N21 89.7(2) 2_565 2_566
N21 Ni2 N21 180.0000(10) 1_554 2_566
N2 Ni2 S1 87.33(18) . 2_565
N2 Ni2 S1 92.67(18) 2_565 2_565
N21 Ni2 S1 90.99(18) 1_554 2_565
N21 Ni2 S1 89.01(18) 2_566 2_565
N2 Ni2 S1 92.67(18) . .
N2 Ni2 S1 87.33(18) 2_565 .
N21 Ni2 S1 89.01(18) 1_554 .
N21 Ni2 S1 90.99(18) 2_566 .
S1 Ni2 S1 180 2_565 .

loop_
_geom_bond_atom_site_label_1
_geom_bond_atom_site_label_2
_geom_bond_distance
_geom_bond_site_symmetry_2
C1 N1 1.155(9) .
C1 S1 1.642(7) .
C2 N2 1.156(8) .
C2 S2 1.630(6) .
C11 N11 1.336(9) .
C11 C12 1.373(10) .
C12 C13 1.387(11) .
C13 C14 1.362(11) .
C13 C16 1.478(10) .
C14 C15 1.385(11) .
C15 N11 1.342(10) .
C16 O11 1.248(10) .
C16 O12 1.259(10) .
C21 N21 1.324(9) .
C21 C22 1.364(10) .
C22 C23 1.383(10) .
C23 C24 1.386(11) .
C23 C26 1.486(10) .
C24 C25 1.378(10) .
C25 N21 1.329(9) .
C26 O21 1.249(10) .
C26 O22 1.257(11) .
N1 Ni1 2.035(6) .
N2 Ni2 2.010(6) .
N11 Ni1 2.135(6) .
N21 Ni2 2.137(5) 1_556
S1 Ni2 2.551(2) .
S2 Ni1 2.490(2) .
Ni1 N1 2.035(6) 2
Ni1 N11 2.135(6) 2
Ni1 S2 2.490(2) 2
Ni2 N2 2.010(6) 2_565
Ni2 N21 2.137(5) 1_554
Ni2 N21 2.137(5) 2_566
Ni2 S1 2.551(2) 2_565

loop_
_geom_hbond_atom_site_label_D
_geom_hbond_atom_site_label_H
_geom_hbond_atom_site_label_A
_geom_hbond_distance_DH
_geom_hbond_distance_HA
_geom_hbond_distance_DA
_geom_hbond_angle_DHA
_geom_hbond_site_symmetry_A
_geom_hbond_publ_flag
O12 H212 O22 0.8200 1.8300 2.615(11) 161.00 1_555 yes
O21 H221 O11 0.8200 1.8000 2.610(11) 167.00 1_555 yes
